data_7215118
loop_
_publ_author_name
'Wen, Lili'
'Zhou, Li'
'Zhang, Bingguang'
'Meng, Xianggao'
'Qu, Hua'
'Li, Dongfeng'

_publ_section_title
;
 Multifunctional amino-decorated metal--organic frameworks:
 nonlinear-optic, ferroelectric, fluorescence sensing and photocatalytic
 properties
;
_journal_issue 42
_journal_name_full 'Journal of Materials Chemistry'
_journal_page_first 22603
_journal_paper_doi 10.1039/c2jm34349e
_journal_volume 22
_journal_year 2012
_chemical_formula_sum 'C21 H19 Co N3 O4'
_chemical_formula_weight 436.32
_chemical_name_systematic
;
?
;
_space_group_IT_number 61
_symmetry_cell_setting orthorhombic
_symmetry_space_group_name_Hall '-P 2ac 2ab'
_symmetry_space_group_name_H-M 'P b c a'
_atom_sites_solution_hydrogens geom
_atom_sites_solution_primary direct
_atom_sites_solution_secondary difmap
_audit_creation_method SHELXL-97
_cell_angle_alpha 90.00
_cell_angle_beta 90.00
_cell_angle_gamma 90.00
_cell_formula_units_Z 8
_cell_length_a 11.7678(14)
_cell_length_b 17.166(2)
_cell_length_c 19.269(2)
_cell_measurement_temperature 296(2)
_cell_volume 3892.5(8)
_computing_cell_refinement SMART
_computing_data_collection 'SMART (Bruker, 2000)'
_computing_data_reduction 'SAINT (Bruker, 2000)'
_computing_molecular_graphics SHELXTL
_computing_publication_material SHELXTL
_computing_structure_refinement SHELXTL
_computing_structure_solution 'SHELXTL (Bruker, 2000)'
_diffrn_ambient_temperature 296(2)
_diffrn_measured_fraction_theta_full 0.998
_diffrn_measured_fraction_theta_max 0.998
_diffrn_radiation_monochromator graphite
_diffrn_radiation_source 'fine-focus sealed tube'
_diffrn_radiation_type MoK\a
_diffrn_radiation_wavelength 0.71073
_diffrn_reflns_av_R_equivalents 0.0863
_diffrn_reflns_av_sigmaI/netI 0.0537
_diffrn_reflns_limit_h_max 14
_diffrn_reflns_limit_h_min -14
_diffrn_reflns_limit_k_max 20
_diffrn_reflns_limit_k_min -20
_diffrn_reflns_limit_l_max 23
_diffrn_reflns_limit_l_min -23
_diffrn_reflns_number 26667
_diffrn_reflns_theta_full 25.40
_diffrn_reflns_theta_max 25.40
_diffrn_reflns_theta_min 2.11
_exptl_absorpt_coefficient_mu 0.915
_exptl_absorpt_correction_T_max 0.964
_exptl_absorpt_correction_T_min 0.957
_exptl_absorpt_correction_type multi-scan
_exptl_absorpt_process_details 'SADABS; Bruker, 2000'
_exptl_crystal_colour purple
_exptl_crystal_density_diffrn 1.489
_exptl_crystal_density_method 'not measured'
_exptl_crystal_description block
_exptl_crystal_F_000 1800
_exptl_crystal_size_max 0.06
_exptl_crystal_size_mid 0.04
_exptl_crystal_size_min 0.04
_refine_diff_density_max 0.265
_refine_diff_density_min -0.294
_refine_diff_density_rms 0.064
_refine_ls_extinction_method none
_refine_ls_goodness_of_fit_ref 1.000
_refine_ls_hydrogen_treatment constr
_refine_ls_matrix_type full
_refine_ls_number_parameters 277
_refine_ls_number_reflns 3584
_refine_ls_number_restraints 4
_refine_ls_restrained_S_all 1.009
_refine_ls_R_factor_all 0.0891
_refine_ls_R_factor_gt 0.0395
_refine_ls_shift/su_max 0.001
_refine_ls_shift/su_mean 0.000
_refine_ls_structure_factor_coef Fsqd
_refine_ls_weighting_details 'calc w=1/[\s^2^(Fo^2^)+(0.0438P)^2^+0.0000P] where P=(Fo^2^+2Fc^2^)/3'
_refine_ls_weighting_scheme calc
_refine_ls_wR_factor_gt 0.0841
_refine_ls_wR_factor_ref 0.0942
_reflns_number_gt 2176
_reflns_number_total 3584
_reflns_threshold_expression >2sigma(I)
_cod_data_source_file c2jm34349e.txt
_cod_data_source_block 4
_cod_depositor_comments
;
The following automatic conversions were performed:

'_symmetry_cell_setting' value 'Orthorhombic' changed to
'orthorhombic' according to
/usr/data/users/saulius/automatic-downloads/retrospective/RSC/lib/dictionaries/cif_core.dic
dictionary named 'cif_core.dic' version 2.4.2 from 2011-04-26.

Automatic conversion script
Id: cif_fix_values 2281 2013-09-26 08:29:07Z andrius 
;
_cod_original_cell_volume 3892.4(8)
_cod_original_sg_symbol_H-M Pbca
_cod_database_code 7215118

loop_
_symmetry_equiv_pos_as_xyz
'x, y, z'
'x+1/2, -y+1/2, -z'
'-x, y+1/2, -z+1/2'
'-x+1/2, -y, z+1/2'
'-x, -y, -z'
'-x-1/2, y-1/2, z'
'x, -y-1/2, z-1/2'
'x-1/2, y, -z-1/2'

loop_
_atom_site_label
_atom_site_type_symbol
_atom_site_fract_x
_atom_site_fract_y
_atom_site_fract_z
_atom_site_U_iso_or_equiv
_atom_site_adp_type
_atom_site_occupancy
_atom_site_symmetry_multiplicity
_atom_site_calc_flag
_atom_site_refinement_flags
_atom_site_disorder_assembly
_atom_site_disorder_group
O4 O 0.47860(19) 0.35173(13) 1.04094(11) 0.0680(6) Uani 1 1 d . . .
C8 C 0.5514(3) 0.29916(18) 1.02668(16) 0.0586(8) Uani 1 1 d . . .
C5 C 0.5469(2) 0.26181(16) 0.95684(14) 0.0499(7) Uani 1 1 d . C .
C4 C 0.4540(3) 0.27409(17) 0.91418(15) 0.0625(8) Uani 1 1 d . C .
H4 H 0.3928 0.3028 0.9308 0.075 Uiso 1 1 calc R . .
Co1 Co 0.54330(3) 0.10930(2) 0.631919(18) 0.05057(15) Uani 1 1 d . . .
C1 C 0.5361(3) 0.16921(19) 0.74995(17) 0.0653(9) Uani 1 1 d . . .
C2 C 0.5397(3) 0.20200(16) 0.82154(15) 0.0540(7) Uani 1 1 d . B .
C3 C 0.4500(3) 0.24465(19) 0.84747(16) 0.0632(8) Uani 1 1 d D . .
H3 H 0.3865 0.2537 0.8199 0.076 Uiso 0.69 1 calc PR A 1
N1' N 0.7205(2) 0.14126(16) 0.85365(15) 0.088(3) Uani 0.31 1 d PD B 2
H1C H 0.7246 0.1138 0.8164 0.106 Uiso 0.31 1 calc PR B 2
H1D H 0.7734 0.1381 0.8844 0.106 Uiso 0.31 1 calc PR B 2
C6 C 0.6380(2) 0.21801(16) 0.93112(15) 0.0579(8) Uani 1 1 d RD . .
H6 H 0.7015 0.2088 0.9587 0.070 Uiso 0.64 1 calc PR B 1
N1 N 0.7380(5) 0.2042(4) 0.9661(3) 0.072(2) Uani 0.36 1 d PD C 2
H1A H 0.7920 0.1788 0.9463 0.087 Uiso 0.36 1 calc PR C 2
H1B H 0.7465 0.2210 1.0079 0.087 Uiso 0.36 1 calc PR C 2
C7 C 0.6328(3) 0.18834(17) 0.86375(17) 0.0595(8) Uani 1 1 d D B .
H7 H 0.6930 0.1588 0.8469 0.071 Uiso 0.67 1 calc PR D 1
N1'' N 0.3374(8) 0.2519(6) 0.8173(5) 0.108(3) Uani 0.33 1 d PD E 2
H1E H 0.3213 0.2281 0.7793 0.130 Uiso 0.33 1 calc PR E 2
H1F H 0.2867 0.2801 0.8374 0.130 Uiso 0.33 1 calc PR E 2
C9 C 0.7874(3) 0.08040(19) 0.60562(18) 0.0695(9) Uani 1 1 d . . .
H9 H 0.7874 0.1342 0.6109 0.083 Uiso 1 1 calc R . .
C10 C 0.8896(3) 0.0438(2) 0.59813(18) 0.0709(9) Uani 1 1 d . . .
H10 H 0.9560 0.0731 0.5975 0.085 Uiso 1 1 calc R . .
C11 C 0.8956(3) -0.03555(18) 0.59159(15) 0.0568(8) Uani 1 1 d . . .
C12 C 0.7927(3) -0.07395(19) 0.59221(19) 0.0759(10) Uani 1 1 d . . .
H12 H 0.7908 -0.1279 0.5878 0.091 Uiso 1 1 calc R . .
C13 C 0.6932(3) -0.03317(19) 0.59932(19) 0.0694(9) Uani 1 1 d . . .
H13 H 0.6255 -0.0610 0.5996 0.083 Uiso 1 1 calc R . .
C14 C 1.0068(3) -0.0780(2) 0.58706(18) 0.0735(10) Uani 1 1 d . . .
H14A H 1.0655 -0.0418 0.5726 0.088 Uiso 1 1 calc R . .
H14B H 1.0011 -0.1183 0.5520 0.088 Uiso 1 1 calc R . .
C15 C 1.0411(3) -0.1146(2) 0.65520(19) 0.0800(11) Uani 1 1 d . . .
H15A H 0.9856 -0.1539 0.6677 0.096 Uiso 1 1 calc R . .
H15B H 1.0406 -0.0750 0.6911 0.096 Uiso 1 1 calc R . .
C16 C 1.1585(3) -0.1519(2) 0.6524(2) 0.0910(12) Uani 1 1 d . . .
H16A H 1.1695 -0.1837 0.6935 0.109 Uiso 1 1 calc R . .
H16B H 1.1628 -0.1859 0.6122 0.109 Uiso 1 1 calc R . .
C17 C 1.2518(3) -0.09275(18) 0.64827(19) 0.0661(9) Uani 1 1 d . . .
C18 C 1.3020(3) -0.07231(18) 0.58674(17) 0.0653(9) Uani 1 1 d . . .
H18 H 1.2798 -0.0965 0.5458 0.078 Uiso 1 1 calc R . .
C19 C 1.3848(3) -0.01636(19) 0.58540(16) 0.0635(9) Uani 1 1 d . . .
H19 H 1.4168 -0.0037 0.5427 0.076 Uiso 1 1 calc R . .
C20 C 1.3737(3) 0.0003(2) 0.70066(17) 0.0894(12) Uani 1 1 d . . .
H20 H 1.3977 0.0246 0.7412 0.107 Uiso 1 1 calc R . .
C21 C 1.2906(3) -0.0547(2) 0.7057(2) 0.0957(13) Uani 1 1 d . . .
H21 H 1.2599 -0.0664 0.7490 0.115 Uiso 1 1 calc R . .
N2 N 0.6878(2) 0.04400(14) 0.60579(12) 0.0518(6) Uani 1 1 d . . .
N3 N 1.4224(2) 0.02121(15) 0.64147(12) 0.0552(6) Uani 1 1 d . . .
O1 O 0.4568(2) 0.18533(14) 0.70982(12) 0.0913(8) Uani 1 1 d . . .
O2 O 0.6118(2) 0.12396(17) 0.73020(12) 0.0996(9) Uani 1 1 d . . .
O3 O 0.6279(2) 0.28192(13) 1.06878(11) 0.0748(7) Uani 1 1 d . . .

loop_
_atom_site_aniso_label
_atom_site_aniso_U_11
_atom_site_aniso_U_22
_atom_site_aniso_U_33
_atom_site_aniso_U_23
_atom_site_aniso_U_13
_atom_site_aniso_U_12
O4 0.0647(15) 0.0756(14) 0.0637(14) -0.0187(12) 0.0035(12) 0.0021(13)
C8 0.062(2) 0.0593(19) 0.0550(19) -0.0005(16) 0.0009(18) -0.0156(18)
C5 0.0515(18) 0.0479(15) 0.0504(16) -0.0030(14) -0.0042(15) -0.0036(15)
C4 0.062(2) 0.0616(19) 0.064(2) -0.0100(16) -0.0028(17) 0.0157(17)
Co1 0.0493(2) 0.0579(2) 0.0445(2) -0.0017(2) -0.00345(19) 0.0010(2)
C1 0.072(2) 0.065(2) 0.059(2) -0.0079(18) 0.002(2) -0.007(2)
C2 0.062(2) 0.0475(16) 0.0527(17) -0.0029(14) 0.0066(17) -0.0026(17)
C3 0.074(2) 0.0614(19) 0.0544(18) -0.0037(15) -0.0145(18) 0.0102(18)
N1' 0.073(7) 0.101(7) 0.091(7) -0.044(6) -0.001(5) 0.028(6)
C6 0.0526(19) 0.0546(18) 0.067(2) -0.0014(16) -0.0085(16) -0.0059(16)
N1 0.048(4) 0.110(6) 0.058(4) -0.012(4) -0.022(4) 0.023(4)
C7 0.0490(19) 0.0540(18) 0.076(2) -0.0123(18) 0.0110(18) 0.0003(15)
N1'' 0.127(9) 0.132(9) 0.067(6) -0.026(6) -0.034(6) 0.039(7)
C9 0.055(2) 0.0586(19) 0.095(3) -0.0056(19) -0.0053(19) -0.0080(17)
C10 0.047(2) 0.071(2) 0.095(2) -0.003(2) -0.0003(19) -0.0180(18)
C11 0.0465(18) 0.065(2) 0.0589(19) -0.0080(17) 0.0032(15) -0.0051(16)
C12 0.051(2) 0.0539(19) 0.122(3) -0.016(2) -0.001(2) -0.0047(17)
C13 0.0428(19) 0.063(2) 0.103(3) -0.013(2) -0.0035(19) -0.0067(17)
C14 0.0515(19) 0.080(2) 0.089(3) -0.014(2) 0.0120(19) -0.0024(18)
C15 0.054(2) 0.077(2) 0.109(3) 0.024(2) 0.021(2) -0.0010(19)
C16 0.052(2) 0.068(2) 0.152(4) 0.028(2) 0.011(2) -0.0043(19)
C17 0.0493(19) 0.061(2) 0.088(3) 0.0173(19) 0.0082(18) 0.0067(16)
C18 0.0505(19) 0.074(2) 0.072(2) -0.0118(18) 0.0054(17) -0.0027(18)
C19 0.051(2) 0.083(2) 0.057(2) -0.0038(18) 0.0115(16) -0.0092(18)
C20 0.104(3) 0.118(3) 0.047(2) 0.005(2) 0.001(2) -0.036(3)
C21 0.103(3) 0.119(3) 0.066(3) 0.028(2) 0.018(2) -0.032(3)
N2 0.0458(14) 0.0560(15) 0.0536(14) -0.0042(12) -0.0046(12) -0.0039(13)
N3 0.0555(15) 0.0669(16) 0.0431(14) 0.0029(13) 0.0021(12) -0.0014(13)
O1 0.130(2) 0.0787(16) 0.0647(14) -0.0117(13) -0.0208(16) 0.0170(16)
O2 0.0821(18) 0.141(2) 0.0752(17) -0.0453(16) -0.0047(14) 0.0216(18)
O3 0.0854(17) 0.0767(16) 0.0623(14) -0.0030(12) -0.0191(13) -0.0071(13)

loop_
_atom_type_symbol
_atom_type_description
_atom_type_scat_dispersion_real
_atom_type_scat_dispersion_imag
_atom_type_scat_source
C C 0.0033 0.0016 'International Tables Vol C Tables 4.2.6.8 and 6.1.1.4'
H H 0.0000 0.0000 'International Tables Vol C Tables 4.2.6.8 and 6.1.1.4'
N N 0.0061 0.0033 'International Tables Vol C Tables 4.2.6.8 and 6.1.1.4'
O O 0.0106 0.0060 'International Tables Vol C Tables 4.2.6.8 and 6.1.1.4'
Co Co 0.3494 0.9721 'International Tables Vol C Tables 4.2.6.8 and 6.1.1.4'

loop_
_geom_angle_atom_site_label_1
_geom_angle_atom_site_label_2
_geom_angle_atom_site_label_3
_geom_angle
_geom_angle_site_symmetry_1
_geom_angle_site_symmetry_3
C8 O4 Co1 99.66(19) . 7_566
O3 C8 O4 120.9(3) . .
O3 C8 C5 120.7(3) . .
O4 C8 C5 118.3(3) . .
C4 C5 C6 118.5(3) . .
C4 C5 C8 119.9(3) . .
C6 C5 C8 121.5(3) . .
C3 C4 C5 121.6(3) . .
C3 C4 H4 119.2 . .
C5 C4 H4 119.2 . .
O4 Co1 O2 153.74(11) 7_565 .
O4 Co1 N3 93.41(9) 7_565 1_455
O2 Co1 N3 105.83(10) . 1_455
O4 Co1 N2 105.88(9) 7_565 .
O2 Co1 N2 88.21(10) . .
N3 Co1 N2 100.76(10) 1_455 .
O4 Co1 O1 102.56(9) 7_565 .
O2 Co1 O1 59.51(9) . .
N3 Co1 O1 93.08(10) 1_455 .
N2 Co1 O1 147.40(10) . .
O2 C1 O1 119.2(3) . .
O2 C1 C2 120.0(3) . .
O1 C1 C2 120.9(3) . .
C3 C2 C7 118.9(3) . .
C3 C2 C1 121.0(3) . .
C7 C2 C1 120.1(3) . .
C2 C3 C4 120.4(3) . .
C2 C3 N1'' 126.8(5) . .
C4 C3 N1'' 111.8(5) . .
C2 C3 H3 119.8 . .
C4 C3 H3 119.8 . .
N1'' C3 H3 12.5 . .
C7 N1' H1C 120.0 . .
C7 N1' H1D 120.0 . .
H1C N1' H1D 120.0 . .
N1 C6 C7 115.5(4) . .
N1 C6 C5 125.0(4) . .
C7 C6 C5 119.4(3) . .
N1 C6 H6 5.5 . .
C7 C6 H6 120.3 . .
C5 C6 H6 120.3 . .
C6 N1 H1A 120.0 . .
C6 N1 H1B 120.0 . .
H1A N1 H1B 120.0 . .
N1' C7 C2 129.3(3) . .
N1' C7 C6 109.0(3) . .
C2 C7 C6 121.3(3) . .
N1' C7 H7 12.3 . .
C2 C7 H7 119.4 . .
C6 C7 H7 119.4 . .
C3 N1'' H1E 120.0 . .
C3 N1'' H1F 120.0 . .
H1E N1'' H1F 120.0 . .
N2 C9 C10 124.1(3) . .
N2 C9 H9 117.9 . .
C10 C9 H9 117.9 . .
C9 C10 C11 120.9(3) . .
C9 C10 H10 119.6 . .
C11 C10 H10 119.6 . .
C10 C11 C12 115.4(3) . .
C10 C11 C14 122.2(3) . .
C12 C11 C14 122.3(3) . .
C13 C12 C11 120.4(3) . .
C13 C12 H12 119.8 . .
C11 C12 H12 119.8 . .
N2 C13 C12 123.9(3) . .
N2 C13 H13 118.0 . .
C12 C13 H13 118.0 . .
C11 C14 C15 112.6(3) . .
C11 C14 H14A 109.1 . .
C15 C14 H14A 109.1 . .
C11 C14 H14B 109.1 . .
C15 C14 H14B 109.1 . .
H14A C14 H14B 107.8 . .
C14 C15 C16 112.7(3) . .
C14 C15 H15A 109.0 . .
C16 C15 H15A 109.0 . .
C14 C15 H15B 109.0 . .
C16 C15 H15B 109.0 . .
H15A C15 H15B 107.8 . .
C17 C16 C15 112.4(3) . .
C17 C16 H16A 109.1 . .
C15 C16 H16A 109.1 . .
C17 C16 H16B 109.1 . .
C15 C16 H16B 109.1 . .
H16A C16 H16B 107.9 . .
C21 C17 C18 115.8(3) . .
C21 C17 C16 121.8(3) . .
C18 C17 C16 122.4(4) . .
C19 C18 C17 120.2(3) . .
C19 C18 H18 119.9 . .
C17 C18 H18 119.9 . .
N3 C19 C18 124.1(3) . .
N3 C19 H19 117.9 . .
C18 C19 H19 117.9 . .
N3 C20 C21 124.1(3) . .
N3 C20 H20 118.0 . .
C21 C20 H20 118.0 . .
C20 C21 C17 120.9(3) . .
C20 C21 H21 119.5 . .
C17 C21 H21 119.5 . .
C9 N2 C13 115.2(3) . .
C9 N2 Co1 117.7(2) . .
C13 N2 Co1 126.3(2) . .
C20 N3 C19 114.9(3) . .
C20 N3 Co1 124.6(2) . 1_655
C19 N3 Co1 120.40(19) . 1_655
C1 O1 Co1 86.9(2) . .
C1 O2 Co1 94.4(2) . .

loop_
_geom_bond_atom_site_label_1
_geom_bond_atom_site_label_2
_geom_bond_distance
_geom_bond_site_symmetry_2
O4 C8 1.274(4) .
O4 Co1 2.025(2) 7_566
C8 O3 1.247(3) .
C8 C5 1.492(4) .
C5 C4 1.384(4) .
C5 C6 1.401(4) .
C4 C3 1.382(4) .
C4 H4 0.9300 .
Co1 O4 2.025(2) 7_565
Co1 O2 2.074(2) .
Co1 N3 2.084(2) 1_455
Co1 N2 2.098(2) .
Co1 O1 2.234(2) .
C1 O2 1.242(4) .
C1 O1 1.243(4) .
C1 C2 1.490(4) .
C2 C3 1.378(4) .
C2 C7 1.385(4) .
C3 N1'' 1.453(8) .
C3 H3 0.9300 .
N1' C7 1.325(4) .
N1' H1C 0.8600 .
N1' H1D 0.8600 .
C6 N1 1.377(5) .
C6 C7 1.396(4) .
C6 H6 0.9300 .
N1 H1A 0.8600 .
N1 H1B 0.8600 .
C7 H7 0.9300 .
N1'' H1E 0.8600 .
N1'' H1F 0.8600 .
C9 N2 1.327(4) .
C9 C10 1.365(4) .
C9 H9 0.9300 .
C10 C11 1.369(4) .
C10 H10 0.9300 .
C11 C12 1.378(4) .
C11 C14 1.501(4) .
C12 C13 1.371(4) .
C12 H12 0.9300 .
C13 N2 1.332(4) .
C13 H13 0.9300 .
C14 C15 1.511(4) .
C14 H14A 0.9700 .
C14 H14B 0.9700 .
C15 C16 1.524(4) .
C15 H15A 0.9700 .
C15 H15B 0.9700 .
C16 C17 1.498(4) .
C16 H16A 0.9700 .
C16 H16B 0.9700 .
C17 C21 1.365(5) .
C17 C18 1.371(4) .
C18 C19 1.368(4) .
C18 H18 0.9300 .
C19 N3 1.334(4) .
C19 H19 0.9300 .
C20 N3 1.326(4) .
C20 C21 1.362(5) .
C20 H20 0.9300 .
C21 H21 0.9300 .
N3 Co1 2.084(2) 1_655
